data_7009330
loop_
_publ_author_name
'Yeung, Wai-Fun'
'Wong, Wing-Tak'
'Zuo, Jing-Lin'
'Lau, Tai-Chu'

_publ_contact_author
;
    ENTER NAME
 ENTER ADDRESS
;
_publ_section_title
;
 Syntheses and structures of novel heterobimetallic Cu(II)--Au(I)
 complexes Cu(cyclen)[Au(CN)2]2 and Cu(pyz)[Au(CN)2]2
;
_journal_issue 5
_journal_name_full 'Journal of the Chemical Society, Dalton Transactions'
_journal_page_first 629
_journal_paper_doi 10.1039/a910350n
_journal_year 2000
_chemical_formula_sum 'C12 H20 Au2 Cu N8'
_chemical_formula_weight 733.82
_space_group_IT_number 60
_symmetry_cell_setting orthorhombic
_symmetry_Int_Tables_number 60
_symmetry_space_group_name_Hall '-P 2n 2ab'
_symmetry_space_group_name_H-M 'P b c n'
_audit_creation_date 'Wed Dec 17 16:39:38 1997'
_audit_creation_method 'from TEXRAY.INF file'
_cell_angle_alpha 90
_cell_angle_beta 90
_cell_angle_gamma 90
_cell_formula_units_Z 8
_cell_length_a 7.267(1)
_cell_length_b 31.143(2)
_cell_length_c 16.758(2)
_cell_measurement_reflns_used 0
_cell_measurement_temperature 298.2
_cell_measurement_theta_max 0.0
_cell_measurement_theta_min 0.0
_cell_volume 3792.6(7)
_computing_cell_refinement 'MSC/AFC Diffractometer Control'
_computing_data_collection 'MSC/AFC Diffractometer Control'
_computing_data_reduction teXsan
_computing_publication_material teXsan
_computing_structure_refinement teXsan
_computing_structure_solution SHELXS86
_diffrn_ambient_temperature 298.2
_diffrn_measurement_device unknown
_diffrn_measurement_method 'omega scans with profile analysis'
_diffrn_orient_matrix_UB_11 0.00000
_diffrn_orient_matrix_UB_12 0.00000
_diffrn_orient_matrix_UB_13 0.00000
_diffrn_orient_matrix_UB_21 0.00000
_diffrn_orient_matrix_UB_22 0.00000
_diffrn_orient_matrix_UB_23 0.00000
_diffrn_orient_matrix_UB_31 0.00000
_diffrn_orient_matrix_UB_32 0.00000
_diffrn_orient_matrix_UB_33 0.00000
_diffrn_radiation_monochromator graphite
_diffrn_radiation_source 'X-ray tube'
_diffrn_radiation_type MoKalpha
_diffrn_radiation_wavelength 0.7107
_diffrn_reflns_av_R_equivalents 0.05
_diffrn_reflns_limit_h_max 8
_diffrn_reflns_limit_h_min -7
_diffrn_reflns_limit_k_max 37
_diffrn_reflns_limit_k_min -37
_diffrn_reflns_limit_l_max 19
_diffrn_reflns_limit_l_min -20
_diffrn_reflns_number 13138
_diffrn_reflns_theta_max 25.65
_diffrn_standards_decay_% 0.00
_diffrn_standards_interval_count 0
_diffrn_standards_number 0
_exptl_absorpt_coefficient_mu 16.610
_exptl_absorpt_correction_type none
_exptl_crystal_colour green
_exptl_crystal_density_diffrn 2.570
_exptl_crystal_description block
_exptl_crystal_F_000 2680.00
_exptl_crystal_size_max 0.140
_exptl_crystal_size_mid 0.130
_exptl_crystal_size_min 0.120
_refine_diff_density_max 2.16
_refine_diff_density_min -2.33
_refine_ls_extinction_method none
_refine_ls_goodness_of_fit_obs 1.678
_refine_ls_hydrogen_treatment noref
_refine_ls_matrix_type full
_refine_ls_number_parameters 203
_refine_ls_number_reflns 1725
_refine_ls_number_restraints 0
_refine_ls_R_factor_obs 0.0767
_refine_ls_shift/esd_max 0.0260
_refine_ls_structure_factor_coef F
_refine_ls_weighting_scheme sigma
_refine_ls_wR_factor_obs 0.0748
_reflns_number_observed 1725
_reflns_number_total 3747
_reflns_observed_criterion 1.50
_cod_data_source_file a910350n.txt
_cod_data_source_block wtwong817-TCLau084
_cod_depositor_comments
;
The following automatic conversions were performed:

'_atom_site_thermal_displace_type' tag value 'Uij' was replaced with
'Uani' value 43 times.

Automatic conversion script
Id: cif_fix_values 1646 2011-03-28 12:23:43Z adriana 
;
_cod_original_cell_volume 3792.6(6)
_cod_original_sg_symbol_H-M 'P b c n    '
_cod_original_formula_sum 'C12 H20 Au2 Cu N8 '
_cod_database_code 7009330

loop_
_symmetry_equiv_pos_as_xyz
'   +x,   +y,   +z'
1/2-x,1/2-y,1/2+z
'1/2+x,1/2-y,   -z'
'   -x,   +y,1/2-z'
'   -x,   -y,   -z'
1/2+x,1/2+y,1/2-z
'1/2-x,1/2+y,   +z'
'   +x,   -y,1/2+z'

loop_
_atom_site_aniso_label
_atom_site_aniso_U_11
_atom_site_aniso_U_22
_atom_site_aniso_U_33
_atom_site_aniso_U_12
_atom_site_aniso_U_13
_atom_site_aniso_U_23
Au(1) 0.0414(6) 0.0568(9) 0.0484(6) -0.0057(6) -0.0012(5) 0.0063(6)
Au(2) 0.0528(7) 0.0589(10) 0.0637(7) 0.0014(7) 0.0029(6) -0.0021(6)
Cu(1) 0.039(2) 0.047(3) 0.045(2) 0.000(2) -0.005(1) 0.004(2)
N(1) 0.04(1) 0.08(2) 0.06(2) 0.00(2) 0.00(1) 0.02(2)
N(2) 0.06(2) 0.10(3) 0.10(2) -0.02(2) 0.03(2) 0.05(2)
N(3) 0.07(2) 0.18(5) 0.17(3) 0.02(3) -0.06(2) -0.09(3)
N(4) 0.06(2) 0.16(4) 0.14(3) 0.01(2) 0.06(2) -0.06(3)
N(5) 0.06(2) 0.09(3) 0.08(2) 0.01(2) 0.01(2) 0.02(2)
N(6) 0.03(1) 0.07(2) 0.06(1) -0.01(1) 0.00(1) -0.03(1)
N(7) 0.05(1) 0.07(2) 0.05(1) 0.01(1) -0.01(1) 0.03(1)
N(8) 0.04(1) 0.06(2) 0.06(1) 0.01(1) -0.02(1) -0.02(1)
C(1) 0.01(1) 0.04(2) 0.11(2) 0.01(1) -0.01(1) 0.03(2)
C(2) 0.03(2) 0.04(2) 0.10(2) -0.03(2) 0.00(2) 0.01(2)
C(3) 0.04(2) 0.07(3) 0.13(3) -0.03(2) -0.05(2) 0.02(2)
C(4) 0.04(2) 0.15(5) 0.08(2) -0.02(2) 0.01(2) -0.06(3)
C(5) 0.13(4) 0.07(4) 0.12(4) -0.01(4) -0.01(3) 0.02(3)
C(6) 0.05(2) 0.26(8) 0.33(8) 0.07(4) -0.08(4) -0.28(7)
C(7) 0.15(5) 0.14(5) 0.11(3) -0.01(4) 0.09(3) 0.02(4)
C(8) 0.18(6) 0.07(4) 0.37(10) -0.05(4) -0.15(7) 0.04(6)
C(9) 0.21(5) 0.19(6) 0.05(2) 0.16(5) 0.04(3) 0.03(3)
C(10) 0.27(7) 0.07(3) 0.05(2) -0.11(4) 0.06(3) -0.03(2)
C(12) 0.04(2) 0.33(10) 0.11(3) 0.06(3) 0.04(2) 0.10(5)

loop_
_atom_site_label
_atom_site_fract_x
_atom_site_fract_y
_atom_site_fract_z
_atom_site_U_iso_or_equiv
_atom_site_thermal_displace_type
_atom_site_calc_flag
_atom_site_calc_attached_atom
Au(1) 0.2084(2) 0.22396(4) 0.77713(6) 0.0489(3) Uani ? ?
Au(2) 0.2208(2) 0.49232(5) 0.73219(7) 0.0585(4) Uani ? ?
Cu(1) -0.1548(5) 0.1422(1) 0.9904(2) 0.044(1) Uani ? ?
N(1) 0.042(3) 0.177(1) 0.925(1) 0.060(9) Uani ? ?
N(2) 0.380(4) 0.268(1) 0.629(2) 0.09(1) Uani ? ?
N(3) 0.335(4) 0.565(2) 0.845(2) 0.14(2) Uani ? ?
N(4) 0.154(4) 0.418(1) 0.613(2) 0.12(2) Uani ? ?
N(5) -0.381(4) 0.170(1) 0.940(2) 0.08(1) Uani ? ?
N(6) -0.207(3) 0.0908(9) 0.921(1) 0.054(8) Uani ? ?
N(7) -0.044(3) 0.1010(9) 1.066(1) 0.053(8) Uani ? ?
N(8) -0.223(3) 0.1747(9) 1.088(1) 0.055(8) Uani ? ?
C(1) 0.103(3) 0.195(1) 0.871(2) 0.05(1) Uani ? ?
C(2) 0.316(3) 0.255(1) 0.683(2) 0.055(10) Uani ? ?
C(3) 0.284(4) 0.535(1) 0.803(2) 0.08(1) Uani ? ?
C(4) 0.156(4) 0.445(2) 0.659(2) 0.09(2) Uani ? ?
C(5) -0.479(7) 0.131(2) 0.909(3) 0.11(2) Uani ? ?
C(6) -0.375(5) 0.102(2) 0.875(4) 0.22(3) Uani ? ?
C(7) -0.192(7) 0.055(2) 0.973(3) 0.13(2) Uani ? ?
C(8) -0.105(8) 0.058(2) 1.043(5) 0.21(3) Uani ? ?
C(9) -0.130(8) 0.110(2) 1.141(2) 0.15(2) Uani ? ?
C(10) -0.174(9) 0.151(1) 1.158(2) 0.13(2) Uani ? ?
C(11) -0.413(7) 0.184(2) 1.082(3) 0.12(1) Uani ? ?
C(12) -0.482(5) 0.190(2) 1.009(3) 0.16(3) Uani ? ?
H(1) -0.3541 0.1873 0.9042 0.0929 Uani ? ?
H(2) -0.1205 0.0890 0.8875 0.0642 Uani ? ?
H(3) 0.0710 0.1031 1.0685 0.0635 Uani ? ?
H(4) -0.1653 0.1981 1.0875 0.0653 Uani ? ?
H(5) -0.5418 0.1181 0.9525 0.1279 Uani ? ?
H(6) -0.5661 0.1407 0.8707 0.1279 Uani ? ?
H(7) -0.3382 0.1123 0.8245 0.2584 Uani ? ?
H(8) -0.4457 0.0766 0.8690 0.2584 Uani ? ?
H(9) -0.3144 0.0459 0.9844 0.1595 Uani ? ?
H(10) -0.1315 0.0328 0.9433 0.1595 Uani ? ?
H(11) 0.0017 0.0402 1.0400 0.2480 Uani ? ?
H(12) -0.1848 0.0476 1.0829 0.2480 Uani ? ?
H(13) -0.2403 0.0942 1.1429 0.1784 Uani ? ?
H(14) -0.0484 0.1009 1.1815 0.1784 Uani ? ?
H(15) -0.0720 0.1649 1.1826 0.1586 Uani ? ?
H(16) -0.2759 0.1515 1.1938 0.1586 Uani ? ?
H(17) -0.4788 0.1776 1.1163 0.2830 Uani ? ?
H(18) -0.4358 0.2091 1.1124 0.1491 Uani ? ?
H(19) -0.4849 0.2201 0.9991 0.1936 Uani ? ?
H(20) -0.6041 0.1791 1.0082 0.1936 Uani ? ?

loop_
_atom_type_symbol
_atom_type_oxidation_number
_atom_type_number_in_cell
_atom_type_scat_dispersion_real
_atom_type_scat_dispersion_imag
_atom_type_scat_source
Au 0 16 -2.013 8.802 'International Tables'
Cu 0 8 0.320 1.265 'International Tables'
N 0 64 0.006 0.003 'International Tables'
C 0 96 0.003 0.002 'International Tables'
H 0 160 0.000 0.000 'International Tables'

loop_
_geom_angle_atom_site_label_1
_geom_angle_atom_site_label_2
_geom_angle_atom_site_label_3
_geom_angle
_geom_angle_site_symmetry_1
_geom_angle_site_symmetry_2
_geom_angle_site_symmetry_3
_geom_angle_publ_flag
Au(1) Au(1) C(1) 81.8(7) ? ? ? yes
Au(1) Au(1) C(2) 98.4(7) ? ? ? yes
C(1) Au(1) C(2) 178(1) ? ? ? yes
C(3) Au(2) C(4) 177(1) ? ? ? yes
N(1) Cu(1) N(5) 96(1) ? ? ? yes
N(1) Cu(1) N(6) 103(1) ? ? ? yes
N(1) Cu(1) N(7) 112.9(10) ? ? ? yes
N(1) Cu(1) N(8) 109(1) ? ? ? yes
N(5) Cu(1) N(6) 86(1) ? ? ? yes
N(5) Cu(1) N(7) 150(1) ? ? ? yes
N(5) Cu(1) N(8) 85(1) ? ? ? yes
N(6) Cu(1) N(7) 86(1) ? ? ? yes
N(6) Cu(1) N(8) 146(1) ? ? ? yes
N(7) Cu(1) N(8) 84(1) ? ? ? yes
Cu(1) N(1) C(1) 157(2) ? ? ? yes
Cu(1) N(5) C(5) 101(2) ? ? ? yes
Cu(1) N(5) C(12) 105(2) ? ? ? yes
C(5) N(5) C(12) 111(3) ? ? ? yes
Cu(1) N(6) C(6) 105(2) ? ? ? yes
Cu(1) N(6) C(7) 104(2) ? ? ? yes
C(6) N(6) C(7) 124(4) ? ? ? yes
Cu(1) N(7) C(8) 107(2) ? ? ? yes
Cu(1) N(7) C(9) 104(2) ? ? ? yes
C(8) N(7) C(9) 107(4) ? ? ? yes
Cu(1) N(8) C(10) 110(2) ? ? ? yes
Cu(1) N(8) C(11) 107(2) ? ? ? yes
C(10) N(8) C(11) 113(3) ? ? ? yes
Au(1) C(1) N(1) 176(3) ? ? ? yes
Au(1) C(2) N(2) 174(3) ? ? ? yes
Au(2) C(3) N(3) 175(3) ? ? ? yes
Au(2) C(4) N(4) 166(3) ? ? ? yes
N(5) C(5) C(6) 115(4) ? ? ? yes
N(6) C(6) C(5) 114(3) ? ? ? yes
N(6) C(7) C(8) 120(5) ? ? ? yes
N(7) C(8) C(7) 116(5) ? ? ? yes
N(7) C(9) C(10) 119(4) ? ? ? yes
N(8) C(10) C(9) 111(2) ? ? ? yes
N(8) C(11) C(12) 116(4) ? ? ? yes
N(5) C(12) C(11) 117(3) ? ? ? yes

loop_
_geom_bond_atom_site_label_1
_geom_bond_atom_site_label_2
_geom_bond_distance
_geom_bond_site_symmetry_1
_geom_bond_site_symmetry_2
_geom_bond_publ_flag
Au(1) Au(1) 3.162(2) ? ? yes
Au(1) C(1) 1.97(3) ? ? yes
Au(1) C(2) 2.01(3) ? ? yes
Au(2) C(3) 1.84(4) ? ? yes
Au(2) C(4) 1.98(4) ? ? yes
Cu(1) N(1) 2.10(3) ? ? yes
Cu(1) N(5) 2.03(3) ? ? yes
Cu(1) N(6) 2.02(2) ? ? yes
Cu(1) N(7) 1.98(2) ? ? yes
Cu(1) N(8) 1.98(2) ? ? yes
N(1) C(1) 1.16(4) ? ? yes
N(2) C(2) 1.09(3) ? ? yes
N(3) C(3) 1.22(5) ? ? yes
N(4) C(4) 1.13(5) ? ? yes
N(5) C(5) 1.49(5) ? ? yes
N(5) C(12) 1.50(5) ? ? yes
N(6) C(6) 1.48(5) ? ? yes
N(6) C(7) 1.42(5) ? ? yes
N(7) C(8) 1.46(6) ? ? yes
N(7) C(9) 1.43(4) ? ? yes
N(8) C(10) 1.43(5) ? ? yes
N(8) C(11) 1.41(5) ? ? yes
C(5) C(6) 1.31(6) ? ? yes
C(7) C(8) 1.34(7) ? ? yes
C(9) C(10) 1.35(7) ? ? yes
C(11) C(12) 1.35(6) ? ? yes
